data_4504781
loop_
_publ_author_name
'Demadis, Konstantinos D.'
'Lykoudis, Panagiotis'
'Raptis, Raphael G.'
'Mezei, Gellert'

_publ_section_title
;
 Phosphonopolycarboxylates as Chemical Additives for Calcite Scale
 Dissolution and Metallic Corrosion Inhibition Based on a
 Calcium-Phosphonotricarboxylate Organic&#x2212;Inorganic Hybrid
;
_journal_issue 5
_journal_name_full 'Crystal Growth &amp; Design'
_journal_page_first 1064
_journal_paper_doi 10.1021/cg050620h
_journal_volume 6
_journal_year 2006
_chemical_formula_sum 'C7 H17 Ca O13 P'
_chemical_formula_weight 380.26
_chemical_name_systematic
; 
 ? 
;
_space_group_IT_number 14
_symmetry_cell_setting monoclinic
_symmetry_space_group_name_Hall '-P 2yn'
_symmetry_space_group_name_H-M 'P 1 21/n 1'
_atom_sites_solution_hydrogens geom
_atom_sites_solution_primary direct
_atom_sites_solution_secondary difmap
_audit_creation_method SHELXL-97
_cell_angle_alpha 90.00
_cell_angle_beta 94.087(3)
_cell_angle_gamma 90.00
_cell_formula_units_Z 4
_cell_length_a 7.2603(13)
_cell_length_b 10.3523(18)
_cell_length_c 18.692(3)
_cell_measurement_temperature 298(2)
_cell_volume 1401.3(4)
_computing_cell_refinement 'Bruker SMART'
_computing_data_collection 'Bruker SMART'
_computing_data_reduction 'Bruker SHELXTL'
_computing_molecular_graphics 'Bruker SHELXTL'
_computing_publication_material 'Bruker SHELXTL'
_computing_structure_refinement 'SHELXL-97 (Sheldrick, 1997)'
_computing_structure_solution 'SHELXS-97 (Sheldrick, 1990)'
_diffrn_ambient_temperature 298(2)
_diffrn_measured_fraction_theta_full 0.995
_diffrn_measured_fraction_theta_max 0.995
_diffrn_measurement_device_type 'CCD area detector'
_diffrn_measurement_method 'phi and omega scans'
_diffrn_radiation_monochromator graphite
_diffrn_radiation_source 'fine-focus sealed tube'
_diffrn_radiation_type MoK\a
_diffrn_radiation_wavelength 0.71073
_diffrn_reflns_av_R_equivalents 0.0744
_diffrn_reflns_av_sigmaI/netI 0.0968
_diffrn_reflns_limit_h_max 8
_diffrn_reflns_limit_h_min -8
_diffrn_reflns_limit_k_max 12
_diffrn_reflns_limit_k_min -10
_diffrn_reflns_limit_l_max 20
_diffrn_reflns_limit_l_min -22
_diffrn_reflns_number 7683
_diffrn_reflns_theta_full 25.03
_diffrn_reflns_theta_max 25.03
_diffrn_reflns_theta_min 2.18
_exptl_absorpt_coefficient_mu 0.632
_exptl_absorpt_correction_type none
_exptl_crystal_colour colorless
_exptl_crystal_density_diffrn 1.802
_exptl_crystal_density_method 'not measured'
_exptl_crystal_description prism
_exptl_crystal_F_000 792
_exptl_crystal_size_max 0.12
_exptl_crystal_size_mid 0.06
_exptl_crystal_size_min 0.01
_refine_diff_density_max 0.308
_refine_diff_density_min -0.365
_refine_diff_density_rms 0.074
_refine_ls_extinction_method none
_refine_ls_goodness_of_fit_ref 0.902
_refine_ls_hydrogen_treatment mixed
_refine_ls_matrix_type full
_refine_ls_number_parameters 210
_refine_ls_number_reflns 2459
_refine_ls_number_restraints 0
_refine_ls_restrained_S_all 0.902
_refine_ls_R_factor_all 0.0926
_refine_ls_R_factor_gt 0.0434
_refine_ls_shift/su_max 0.000
_refine_ls_shift/su_mean 0.000
_refine_ls_structure_factor_coef Fsqd
_refine_ls_weighting_details 'calc w=1/[\s^2^(Fo^2^)+(0.0342P)^2^+0.0000P] where P=(Fo^2^+2Fc^2^)/3'
_refine_ls_weighting_scheme calc
_refine_ls_wR_factor_gt 0.0729
_refine_ls_wR_factor_ref 0.0832
_reflns_number_gt 1522
_reflns_number_total 2459
_reflns_threshold_expression >2sigma(I)
_cod_data_source_file cg050620hrom20051122_034102.cif
_cod_data_source_block rgr106
_cod_depositor_comments
;
The following automatic conversions were performed:

'_symmetry_cell_setting' value 'Monoclinic' changed to 'monoclinic'
according to /home/saulius/struct/CIF-dictionaries/cif_core.dic
dictionary named 'cif_core.dic' version 2.4.1 from 2010-06-29.

Automatic conversion script
Id: cif_fix_values 1715 2011-07-08 13:25:40Z adriana 
;
_cod_original_sg_symbol_H-M P2(1)/n
_cod_database_code 4504781

loop_
_symmetry_equiv_pos_as_xyz
'x, y, z'
'-x+1/2, y+1/2, -z+1/2'
'-x, -y, -z'
'x-1/2, -y-1/2, z-1/2'

loop_
_atom_site_label
_atom_site_type_symbol
_atom_site_fract_x
_atom_site_fract_y
_atom_site_fract_z
_atom_site_U_iso_or_equiv
_atom_site_adp_type
_atom_site_occupancy
_atom_site_symmetry_multiplicity
_atom_site_calc_flag
_atom_site_refinement_flags
Ca1 Ca 0.25305(10) 0.74280(7) 0.13292(4) 0.0198(2) Uani 1 1 d .
P1 P 0.17634(13) 0.56561(9) 0.29994(5) 0.0166(2) Uani 1 1 d .
O1 O 0.5821(3) 0.6906(3) 0.16130(13) 0.0279(7) Uani 1 1 d .
O2 O 0.6277(3) 0.7960(2) 0.26472(13) 0.0284(7) Uani 1 1 d .
O3 O 0.3138(4) 0.8494(3) 0.02435(13) 0.0392(8) Uani 1 1 d .
O4 O 0.2242(4) 1.0525(3) 0.00768(13) 0.0423(8) Uani 1 1 d .
O5 O 0.0178(3) 0.8232(2) 0.20924(12) 0.0235(6) Uani 1 1 d .
O6 O 0.0810(4) 0.8829(3) 0.32246(12) 0.0303(7) Uani 1 1 d .
O7 O 0.2529(3) 0.5890(2) 0.22744(11) 0.0209(6) Uani 1 1 d .
O8 O 0.1107(3) 0.4271(2) 0.30781(11) 0.0209(6) Uani 1 1 d .
O9 O 0.3086(3) 0.6046(2) 0.36272(11) 0.0216(6) Uani 1 1 d .
O10 O -0.0465(4) 0.7243(3) 0.06518(15) 0.0421(8) Uani 1 1 d .
O11 O 0.2822(4) 0.5532(3) 0.06530(15) 0.0386(7) Uani 1 1 d .
O12 O 0.4498(4) 0.8370(3) 0.42084(15) 0.0425(8) Uani 1 1 d .
O13 O 0.2803(5) 0.5143(3) 0.92185(15) 0.0524(9) Uani 1 1 d .
C1 C 0.6650(5) 0.7035(4) 0.2206(2) 0.0222(9) Uani 1 1 d .
C2 C -0.1829(4) 0.6129(4) 0.24649(18) 0.0212(9) Uani 1 1 d .
H2A H -0.1213 0.5828 0.2052 0.025 Uiso 1 1 calc R
H2B H -0.2382 0.5382 0.2679 0.025 Uiso 1 1 calc R
C3 C -0.0350(5) 0.6697(3) 0.30172(18) 0.0178(8) Uani 1 1 d .
C4 C -0.0984(5) 0.6791(4) 0.37928(18) 0.0245(9) Uani 1 1 d .
H4A H 0.0083 0.6986 0.4117 0.029 Uiso 1 1 calc R
H4B H -0.1841 0.7506 0.3814 0.029 Uiso 1 1 calc R
C5 C -0.1914(5) 0.5567(4) 0.40609(18) 0.0288(10) Uani 1 1 d .
H5A H -0.3114 0.5470 0.3804 0.035 Uiso 1 1 calc R
H5B H -0.1174 0.4822 0.3952 0.035 Uiso 1 1 calc R
C6 C 0.2838(5) 0.9414(4) -0.0145(2) 0.0270(10) Uani 1 1 d .
C7 C 0.0215(4) 0.7996(3) 0.2734(2) 0.0182(9) Uani 1 1 d .
H10A H -0.0323 0.7135 0.0191 0.09(2) Uiso 1 1 d R
H11A H 0.2170 0.4871 0.0676 0.08(2) Uiso 1 1 d R
H12A H 0.4134 0.7767 0.3928 0.071(18) Uiso 1 1 d R
H13A H 0.2580 0.4301 0.9170 0.14(3) Uiso 1 1 d R
H10B H -0.1111 0.7715 0.0637 0.08(2) Uiso 1 1 d R
H11B H 0.2990 0.5561 0.0234 0.09(2) Uiso 1 1 d R
H12B H 0.5511 0.8629 0.4105 0.055(17) Uiso 1 1 d R
H13B H 0.3704 0.5490 0.9030 0.23(5) Uiso 1 1 d R
H2O H 0.5126 0.8463 0.2340 0.16(3) Uiso 1 1 d R
H4O H 0.2832 0.5777 0.4237 0.101(17) Uiso 1 1 d R
H6O H 0.1285 0.9467 0.3033 0.035(13) Uiso 1 1 d R

loop_
_atom_site_aniso_label
_atom_site_aniso_U_11
_atom_site_aniso_U_22
_atom_site_aniso_U_33
_atom_site_aniso_U_23
_atom_site_aniso_U_13
_atom_site_aniso_U_12
Ca1 0.0240(4) 0.0187(4) 0.0165(4) 0.0010(4) 0.0009(3) -0.0002(4)
P1 0.0192(5) 0.0152(6) 0.0157(5) 0.0008(4) 0.0022(4) -0.0010(4)
O1 0.0273(15) 0.0322(17) 0.0232(15) -0.0059(13) -0.0058(12) 0.0051(13)
O2 0.0305(15) 0.0261(16) 0.0279(15) -0.0102(13) -0.0023(13) 0.0086(13)
O3 0.062(2) 0.0323(19) 0.0236(15) 0.0093(14) 0.0060(14) -0.0019(16)
O4 0.067(2) 0.0366(19) 0.0232(15) -0.0018(14) 0.0040(14) 0.0188(16)
O5 0.0272(15) 0.0250(16) 0.0184(15) 0.0010(12) 0.0016(12) 0.0000(12)
O6 0.0489(18) 0.0187(16) 0.0235(14) 0.0016(13) 0.0037(14) -0.0134(14)
O7 0.0248(14) 0.0222(15) 0.0160(13) 0.0028(11) 0.0041(11) 0.0051(12)
O8 0.0208(14) 0.0171(15) 0.0248(14) 0.0025(12) 0.0007(11) -0.0015(12)
O9 0.0254(14) 0.0249(16) 0.0143(13) 0.0001(11) -0.0005(11) -0.0063(12)
O10 0.0374(17) 0.051(2) 0.037(2) -0.0076(15) -0.0044(14) 0.0100(18)
O11 0.062(2) 0.0252(19) 0.0285(19) -0.0042(13) 0.0007(14) -0.0040(16)
O12 0.041(2) 0.046(2) 0.0390(19) -0.0069(17) -0.0015(15) -0.0017(17)
O13 0.077(2) 0.041(2) 0.0396(18) -0.0069(16) 0.0103(18) 0.0074(19)
C1 0.018(2) 0.021(2) 0.028(2) 0.0034(18) 0.0050(18) -0.0024(17)
C2 0.024(2) 0.017(2) 0.023(2) -0.0006(17) 0.0030(17) -0.0026(17)
C3 0.0162(19) 0.017(2) 0.021(2) 0.0020(17) 0.0032(16) 0.0006(16)
C4 0.026(2) 0.024(2) 0.024(2) -0.0004(18) 0.0047(17) 0.0046(19)
C5 0.035(2) 0.032(3) 0.020(2) -0.0009(19) 0.0039(18) -0.002(2)
C6 0.024(2) 0.030(3) 0.027(2) -0.003(2) 0.0038(18) -0.004(2)
C7 0.014(2) 0.019(2) 0.022(2) -0.0018(17) 0.0061(16) 0.0010(16)

loop_
_atom_type_symbol
_atom_type_description
_atom_type_scat_dispersion_real
_atom_type_scat_dispersion_imag
_atom_type_scat_source
C C 0.0033 0.0016 'International Tables Vol C Tables 4.2.6.8 and 6.1.1.4'
H H 0.0000 0.0000 'International Tables Vol C Tables 4.2.6.8 and 6.1.1.4'
O O 0.0106 0.0060 'International Tables Vol C Tables 4.2.6.8 and 6.1.1.4'
P P 0.1023 0.0942 'International Tables Vol C Tables 4.2.6.8 and 6.1.1.4'
Ca Ca 0.2262 0.3064 'International Tables Vol C Tables 4.2.6.8 and 6.1.1.4'

loop_
_geom_angle_atom_site_label_1
_geom_angle_atom_site_label_2
_geom_angle_atom_site_label_3
_geom_angle
_geom_angle_site_symmetry_1
_geom_angle_site_symmetry_3
O11 Ca1 O7 81.11(9) . .
O11 Ca1 O3 84.22(10) . .
O7 Ca1 O3 162.59(9) . .
O11 Ca1 O8 150.09(9) . 2
O7 Ca1 O8 102.27(8) . 2
O3 Ca1 O8 85.95(9) . 2
O11 Ca1 O10 76.53(11) . .
O7 Ca1 O10 106.55(9) . .
O3 Ca1 O10 78.85(10) . .
O8 Ca1 O10 128.85(10) 2 .
O11 Ca1 O5 133.63(10) . .
O7 Ca1 O5 75.96(8) . .
O3 Ca1 O5 121.27(10) . .
O8 Ca1 O5 74.99(8) 2 .
O10 Ca1 O5 72.33(10) . .
O11 Ca1 O1 79.06(9) . .
O7 Ca1 O1 75.25(8) . .
O3 Ca1 O1 92.84(9) . .
O8 Ca1 O1 73.30(8) 2 .
O10 Ca1 O1 154.85(10) . .
O5 Ca1 O1 130.82(9) . .
O9 P1 O7 113.29(13) . .
O9 P1 O8 111.19(13) . .
O7 P1 O8 111.91(13) . .
O9 P1 C3 107.86(15) . .
O7 P1 C3 106.00(14) . .
O8 P1 C3 106.10(14) . .
C1 O1 Ca1 125.0(2) . .
C6 O3 Ca1 147.4(3) . .
C7 O5 Ca1 122.4(2) . .
P1 O7 Ca1 142.02(14) . .
P1 O8 Ca1 132.57(13) . 2_545
O1 C1 O2 122.6(3) . .
O1 C1 C2 121.6(3) . 1_655
O2 C1 C2 115.8(3) . 1_655
C1 C2 C3 115.8(3) 1_455 .
C7 C3 C2 107.2(3) . .
C7 C3 C4 112.1(3) . .
C2 C3 C4 114.0(3) . .
C7 C3 P1 105.2(2) . .
C2 C3 P1 107.4(2) . .
C4 C3 P1 110.4(2) . .
C5 C4 C3 114.8(3) . .
C6 C5 C4 113.4(3) 4_576 .
O3 C6 O4 123.6(3) . .
O3 C6 C5 124.9(4) . 4_675
O4 C6 C5 111.5(3) . 4_675
O5 C7 O6 122.6(3) . .
O5 C7 C3 122.3(3) . .
O6 C7 C3 115.1(3) . .

loop_
_geom_bond_atom_site_label_1
_geom_bond_atom_site_label_2
_geom_bond_distance
_geom_bond_site_symmetry_2
Ca1 O11 2.352(3) .
Ca1 O7 2.378(2) .
Ca1 O3 2.379(3) .
Ca1 O8 2.385(2) 2
Ca1 O10 2.445(3) .
Ca1 O5 2.448(2) .
Ca1 O1 2.470(2) .
P1 O9 1.517(2) .
P1 O7 1.521(2) .
P1 O8 1.521(2) .
P1 C3 1.877(3) .
O1 C1 1.230(4) .
O2 C1 1.305(4) .
O3 C6 1.208(4) .
O4 C6 1.306(4) .
O5 C7 1.221(4) .
O6 C7 1.310(4) .
O8 Ca1 2.385(2) 2_545
C1 C2 1.502(5) 1_655
C2 C1 1.502(5) 1_455
C2 C3 1.551(5) .
C3 C7 1.513(5) .
C3 C4 1.555(4) .
C4 C5 1.536(5) .
C5 C6 1.508(5) 4_576
C6 C5 1.508(5) 4_675
